data_4303122
loop_
_publ_author_name
'Ekaterina Sergeeva'
'Jacob Kopilov'
'Israel Goldberg'
'Moshe Kol'

_publ_section_title
;
2,2'-Bipyrrolidine versus 1,2-Diaminocyclohexane as Chiral Cores for
Helically Wrapping Diamine-Diolate Ligands
;
_journal_name_full 'Inorganic Chemistry'
_journal_page_first 8075
_journal_page_last 8077
_journal_paper_doi 10.1021/ic901367k
_journal_volume 48
_journal_year 2009
_chemical_absolute_configuration ad
_chemical_formula_moiety 'C22 H32 F12 N2 O4 Ti'
_chemical_formula_sum 'C22 H32 F12 N2 O4 Ti'
_chemical_formula_weight 664.40
_chemical_name_systematic
; 
 ? 
;
_space_group_IT_number 4
_symmetry_cell_setting monoclinic
_symmetry_space_group_name_Hall 'P 2yb'
_symmetry_space_group_name_H-M 'P 1 21 1'
_atom_sites_solution_hydrogens geom
_atom_sites_solution_primary direct
_atom_sites_solution_secondary difmap
_audit_creation_method SHELXL-97
_cell_angle_alpha 90.00
_cell_angle_beta 93.2212(11)
_cell_angle_gamma 90.00
_cell_formula_units_Z 2
_cell_length_a 9.6190(3)
_cell_length_b 8.5993(3)
_cell_length_c 16.9762(7)
_cell_measurement_reflns_used 3224
_cell_measurement_temperature 110(2)
_cell_measurement_theta_max 27.88
_cell_measurement_theta_min 1.41
_cell_volume 1402.00(9)
_computing_cell_refinement Denzo
_computing_data_collection 'Collect, Nonius B.V.'
_computing_data_reduction 'Denzo & Scalepack'
_computing_structure_refinement 'SHELXL-97 (Sheldrick, 1997)'
_computing_structure_solution SIR-97
_diffrn_ambient_temperature 110(2)
_diffrn_detector_area_resol_mean 12.8
_diffrn_measured_fraction_theta_full 0.992
_diffrn_measured_fraction_theta_max 0.992
_diffrn_measurement_device_type 'Nonius KappaCCD'
_diffrn_measurement_method '1 deg. \f and \w scans'
_diffrn_radiation_monochromator graphite
_diffrn_radiation_source 'fine-focus sealed tube'
_diffrn_radiation_type MoK\a
_diffrn_radiation_wavelength 0.71073
_diffrn_reflns_av_R_equivalents 0.0440
_diffrn_reflns_av_sigmaI/netI 0.0530
_diffrn_reflns_limit_h_max 12
_diffrn_reflns_limit_h_min -12
_diffrn_reflns_limit_k_max 9
_diffrn_reflns_limit_k_min -11
_diffrn_reflns_limit_l_max 22
_diffrn_reflns_limit_l_min -22
_diffrn_reflns_number 11977
_diffrn_reflns_theta_full 27.91
_diffrn_reflns_theta_max 27.91
_diffrn_reflns_theta_min 2.40
_diffrn_standards_number 0
_exptl_absorpt_coefficient_mu 0.417
_exptl_absorpt_correction_type none
_exptl_crystal_colour colorless
_exptl_crystal_density_diffrn 1.574
_exptl_crystal_density_method 'not measured'
_exptl_crystal_description needle
_exptl_crystal_F_000 680
_exptl_crystal_size_max 0.35
_exptl_crystal_size_mid 0.20
_exptl_crystal_size_min 0.15
_refine_diff_density_max 0.251
_refine_diff_density_min -0.566
_refine_diff_density_rms 0.062
_refine_ls_abs_structure_details 'Flack H D (1983), Acta Cryst. A39, 876-881'
_refine_ls_abs_structure_Flack -0.04(2)
_refine_ls_extinction_method none
_refine_ls_goodness_of_fit_ref 1.005
_refine_ls_hydrogen_treatment constr
_refine_ls_matrix_type full
_refine_ls_number_parameters 374
_refine_ls_number_reflns 6227
_refine_ls_number_restraints 1
_refine_ls_restrained_S_all 1.005
_refine_ls_R_factor_all 0.0570
_refine_ls_R_factor_gt 0.0418
_refine_ls_shift/su_max 0.001
_refine_ls_shift/su_mean 0.000
_refine_ls_structure_factor_coef Fsqd
_refine_ls_weighting_details 'calc w=1/[\s^2^(Fo^2^)+(0.0625P)^2^+0.0000P] where P=(Fo^2^+2Fc^2^)/3'
_refine_ls_weighting_scheme calc
_refine_ls_wR_factor_gt 0.0961
_refine_ls_wR_factor_ref 0.1039
_reflns_number_gt 5134
_reflns_number_total 6227
_reflns_threshold_expression >2sigma(I)
_cod_data_source_file ic901367k_si_003_3.cif
_cod_data_source_block mk207
_cod_original_sg_symbol_H-M 'P 21'
_cod_database_code 4303122

loop_
_symmetry_equiv_pos_as_xyz
'x, y, z'
'-x, y+1/2, -z'

loop_
_atom_site_label
_atom_site_type_symbol
_atom_site_fract_x
_atom_site_fract_y
_atom_site_fract_z
_atom_site_U_iso_or_equiv
_atom_site_adp_type
_atom_site_occupancy
_atom_site_symmetry_multiplicity
_atom_site_calc_flag
_atom_site_refinement_flags
_atom_site_disorder_assembly
_atom_site_disorder_group
Ti1 Ti 0.81051(4) 0.78583(5) 0.23372(2) 0.02105(11) Uani 1 1 d . . .
O2 O 0.85128(19) 0.9696(2) 0.30073(10) 0.0236(4) Uani 1 1 d . . .
O3 O 0.73100(19) 0.6007(2) 0.17967(10) 0.0253(4) Uani 1 1 d . . .
O4 O 0.95950(19) 0.6684(2) 0.26224(11) 0.0266(4) Uani 1 1 d . . .
O5 O 0.84845(19) 0.9043(2) 0.15120(10) 0.0261(4) Uani 1 1 d . . .
N6 N 0.7158(2) 0.7373(2) 0.35159(12) 0.0231(5) Uani 1 1 d . . .
N7 N 0.5792(2) 0.8376(2) 0.20941(13) 0.0235(5) Uani 1 1 d . . .
C8 C 0.5524(3) 1.0089(3) 0.20318(16) 0.0255(6) Uani 1 1 d . . .
H8A H 0.5737 1.0479 0.1503 0.031 Uiso 1 1 calc R . .
H8B H 0.6102 1.0662 0.2436 0.031 Uiso 1 1 calc R . .
C9 C 0.3988(3) 1.0286(4) 0.2168(2) 0.0460(8) Uani 1 1 d . . .
H9A H 0.3425 1.0239 0.1662 0.055 Uiso 1 1 calc R . .
H9B H 0.3816 1.1295 0.2426 0.055 Uiso 1 1 calc R . .
C10 C 0.3621(3) 0.8933(4) 0.27046(19) 0.0354(7) Uani 1 1 d . . .
H10A H 0.2795 0.8366 0.2480 0.043 Uiso 1 1 calc R . .
H10B H 0.3420 0.9318 0.3236 0.043 Uiso 1 1 calc R . .
C11 C 0.4912(2) 0.7865(4) 0.27498(15) 0.0266(5) Uani 1 1 d . . .
H11 H 0.4616 0.6760 0.2664 0.032 Uiso 1 1 calc R . .
C12 C 0.5714(3) 0.8017(3) 0.35472(15) 0.0270(5) Uani 1 1 d . . .
H12 H 0.5766 0.9138 0.3703 0.032 Uiso 1 1 calc R . .
C13 C 0.5021(3) 0.7083(4) 0.41891(17) 0.0360(7) Uani 1 1 d . . .
H13A H 0.5073 0.7657 0.4696 0.043 Uiso 1 1 calc R . .
H13B H 0.4031 0.6879 0.4033 0.043 Uiso 1 1 calc R . .
C14 C 0.5835(4) 0.5565(4) 0.4265(2) 0.0475(9) Uani 1 1 d . . .
H14A H 0.6252 0.5442 0.4808 0.057 Uiso 1 1 calc R . .
H14B H 0.5215 0.4667 0.4142 0.057 Uiso 1 1 calc R . .
C15 C 0.6967(3) 0.5663(3) 0.36763(16) 0.0284(6) Uani 1 1 d . . .
H15A H 0.7844 0.5200 0.3900 0.034 Uiso 1 1 calc R . .
H15B H 0.6679 0.5104 0.3184 0.034 Uiso 1 1 calc R . .
C16 C 0.8091(3) 0.8085(3) 0.41420(15) 0.0271(6) Uani 1 1 d . . .
H16A H 0.8853 0.7356 0.4301 0.033 Uiso 1 1 calc R . .
H16B H 0.7561 0.8317 0.4611 0.033 Uiso 1 1 calc R . .
C17 C 0.8711(3) 0.9626(3) 0.38102(15) 0.0252(5) Uani 1 1 d . . .
C18 C 1.0284(3) 0.9685(3) 0.40528(16) 0.0296(6) Uani 1 1 d . . .
F19 F 1.09292(17) 0.83616(18) 0.38782(10) 0.0335(4) Uani 1 1 d . . .
F20 F 1.05177(19) 0.9897(2) 0.48389(10) 0.0398(4) Uani 1 1 d . . .
F21 F 1.09522(18) 1.0814(2) 0.36951(11) 0.0397(4) Uani 1 1 d . . .
C22 C 0.8055(3) 1.1112(3) 0.41694(16) 0.0308(6) Uani 1 1 d . . .
F23 F 0.67857(18) 1.1420(2) 0.38500(10) 0.0395(4) Uani 1 1 d . . .
F24 F 0.8808(2) 1.2381(2) 0.40595(13) 0.0490(5) Uani 1 1 d . . .
F25 F 0.7921(2) 1.0986(2) 0.49518(10) 0.0520(5) Uani 1 1 d . . .
C26 C 0.5347(3) 0.7587(3) 0.13417(16) 0.0270(6) Uani 1 1 d . . .
H26A H 0.5504 0.8284 0.0891 0.032 Uiso 1 1 calc R . .
H26B H 0.4340 0.7343 0.1336 0.032 Uiso 1 1 calc R . .
C27 C 0.6195(3) 0.6063(3) 0.12610(15) 0.0256(5) Uani 1 1 d . . .
C28 C 0.5297(3) 0.4593(3) 0.13709(17) 0.0304(6) Uani 1 1 d . . .
F29 F 0.4174(2) 0.4519(2) 0.08727(11) 0.0486(5) Uani 1 1 d . . .
F30 F 0.4821(2) 0.4500(2) 0.20963(11) 0.0470(5) Uani 1 1 d . . .
F31 F 0.6012(2) 0.32871(19) 0.12765(14) 0.0537(5) Uani 1 1 d . . .
C32 C 0.6709(3) 0.5986(3) 0.04118(16) 0.0335(6) Uani 1 1 d . . .
F33 F 0.5646(2) 0.6037(3) -0.01383(10) 0.0537(5) Uani 1 1 d . . .
F34 F 0.7525(2) 0.7180(2) 0.02600(10) 0.0411(4) Uani 1 1 d . . .
F35 F 0.7431(3) 0.4707(2) 0.02712(11) 0.0601(6) Uani 1 1 d . . .
C36 C 1.0207(3) 0.5229(3) 0.24249(17) 0.0303(6) Uani 1 1 d . . .
H36 H 0.9458 0.4422 0.2379 0.036 Uiso 1 1 calc R . .
C37 C 1.1250(3) 0.4771(4) 0.30881(19) 0.0407(7) Uani 1 1 d . . .
H37A H 1.0794 0.4782 0.3590 0.061 Uiso 1 1 calc R . .
H37B H 1.2025 0.5512 0.3113 0.061 Uiso 1 1 calc R . .
H37C H 1.1603 0.3724 0.2990 0.061 Uiso 1 1 calc R . .
C38 C 1.0844(4) 0.5391(4) 0.1637(2) 0.0478(9) Uani 1 1 d . . .
H38A H 1.1565 0.6197 0.1672 0.072 Uiso 1 1 calc R . .
H38B H 1.0121 0.5682 0.1235 0.072 Uiso 1 1 calc R . .
H38C H 1.1261 0.4398 0.1493 0.072 Uiso 1 1 calc R . .
C39 C 0.8983(3) 1.0539(3) 0.13006(17) 0.0305(6) Uani 1 1 d . . .
H39 H 0.8578 1.1339 0.1649 0.037 Uiso 1 1 calc R . .
C40 C 1.0557(3) 1.0539(4) 0.1442(2) 0.0435(8) Uani 1 1 d . . .
H40A H 1.0958 0.9715 0.1127 0.065 Uiso 1 1 calc R . .
H40B H 1.0799 1.0355 0.2002 0.065 Uiso 1 1 calc R . .
H40C H 1.0929 1.1548 0.1287 0.065 Uiso 1 1 calc R . .
C41 C 0.8512(4) 1.0878(4) 0.04504(17) 0.0433(8) Uani 1 1 d . . .
H41A H 0.7494 1.0843 0.0392 0.065 Uiso 1 1 calc R . .
H41B H 0.8902 1.0096 0.0105 0.065 Uiso 1 1 calc R . .
H41C H 0.8837 1.1913 0.0304 0.065 Uiso 1 1 calc R . .

loop_
_atom_site_aniso_label
_atom_site_aniso_U_11
_atom_site_aniso_U_22
_atom_site_aniso_U_33
_atom_site_aniso_U_23
_atom_site_aniso_U_13
_atom_site_aniso_U_12
Ti1 0.0233(2) 0.0188(2) 0.0210(2) -0.00029(17) 0.00109(15) 0.00029(19)
O2 0.0302(10) 0.0196(9) 0.0207(9) 0.0014(7) -0.0014(7) 0.0004(7)
O3 0.0307(10) 0.0202(9) 0.0245(9) 0.0003(7) -0.0034(8) 0.0022(7)
O4 0.0267(10) 0.0248(10) 0.0282(10) -0.0045(7) 0.0002(8) 0.0045(7)
O5 0.0298(10) 0.0263(10) 0.0223(9) 0.0007(7) 0.0023(8) -0.0038(7)
N6 0.0273(12) 0.0177(11) 0.0241(11) 0.0021(8) 0.0007(9) -0.0010(8)
N7 0.0261(11) 0.0177(10) 0.0264(11) 0.0005(8) -0.0006(9) 0.0006(8)
C8 0.0275(14) 0.0141(12) 0.0347(15) 0.0006(9) -0.0008(11) 0.0024(10)
C9 0.0298(17) 0.0346(17) 0.075(2) 0.0092(16) 0.0161(16) 0.0069(13)
C10 0.0242(15) 0.0361(16) 0.0461(18) 0.0031(13) 0.0037(13) 0.0013(12)
C11 0.0262(12) 0.0213(12) 0.0329(13) 0.0004(12) 0.0052(10) -0.0020(13)
C12 0.0281(13) 0.0255(14) 0.0280(13) -0.0016(11) 0.0076(10) 0.0010(11)
C13 0.0353(16) 0.0403(16) 0.0332(16) 0.0035(13) 0.0082(13) -0.0037(13)
C14 0.062(2) 0.0359(18) 0.047(2) 0.0085(14) 0.0210(18) -0.0057(15)
C15 0.0380(16) 0.0165(13) 0.0309(15) 0.0039(10) 0.0026(12) -0.0022(11)
C16 0.0326(14) 0.0271(16) 0.0215(12) 0.0010(10) -0.0001(10) -0.0029(11)
C17 0.0320(14) 0.0230(13) 0.0206(13) 0.0007(10) 0.0006(10) 0.0015(11)
C18 0.0362(16) 0.0244(14) 0.0277(14) -0.0025(11) -0.0023(11) 0.0003(11)
F19 0.0303(9) 0.0295(9) 0.0402(10) -0.0043(6) -0.0015(7) 0.0053(6)
F20 0.0446(11) 0.0449(11) 0.0284(9) -0.0064(7) -0.0120(7) 0.0017(8)
F21 0.0345(9) 0.0315(9) 0.0527(11) 0.0097(8) -0.0015(8) -0.0056(7)
C22 0.0361(16) 0.0242(14) 0.0320(15) -0.0052(11) 0.0005(12) 0.0011(12)
F23 0.0383(10) 0.0289(9) 0.0507(11) -0.0109(7) -0.0041(8) 0.0092(7)
F24 0.0502(12) 0.0222(9) 0.0748(14) -0.0124(8) 0.0049(10) -0.0033(7)
F25 0.0725(14) 0.0539(12) 0.0299(10) -0.0131(9) 0.0048(9) 0.0192(10)
C26 0.0289(14) 0.0225(16) 0.0288(14) 0.0010(9) -0.0035(11) -0.0002(10)
C27 0.0321(15) 0.0201(13) 0.0240(13) 0.0005(10) -0.0036(11) 0.0011(11)
C28 0.0339(16) 0.0223(14) 0.0340(15) -0.0023(11) -0.0085(12) -0.0001(12)
F29 0.0428(11) 0.0454(11) 0.0552(12) 0.0035(9) -0.0168(9) -0.0143(9)
F30 0.0667(13) 0.0362(10) 0.0387(10) -0.0015(8) 0.0077(9) -0.0238(9)
F31 0.0488(12) 0.0186(9) 0.0937(16) -0.0022(8) 0.0059(11) -0.0004(7)
C32 0.0452(18) 0.0246(14) 0.0300(15) -0.0023(11) -0.0039(13) 0.0009(12)
F33 0.0591(13) 0.0727(14) 0.0276(10) -0.0008(9) -0.0130(9) -0.0152(11)
F34 0.0512(11) 0.0418(10) 0.0308(9) -0.0043(7) 0.0078(8) -0.0111(8)
F35 0.1055(18) 0.0364(11) 0.0407(11) -0.0017(9) 0.0233(11) 0.0264(12)
C36 0.0319(16) 0.0197(13) 0.0394(16) -0.0052(11) 0.0024(12) 0.0060(11)
C37 0.0395(18) 0.0323(17) 0.0494(19) 0.0049(13) -0.0055(14) 0.0102(13)
C38 0.049(2) 0.052(2) 0.0438(19) -0.0060(15) 0.0131(17) 0.0184(16)
C39 0.0361(16) 0.0265(15) 0.0294(14) 0.0066(10) 0.0052(12) -0.0037(11)
C40 0.0319(18) 0.047(2) 0.052(2) 0.0101(15) 0.0046(15) -0.0071(14)
C41 0.053(2) 0.0451(19) 0.0314(16) 0.0137(13) 0.0026(15) -0.0037(15)

loop_
_atom_type_symbol
_atom_type_description
_atom_type_scat_dispersion_real
_atom_type_scat_dispersion_imag
_atom_type_scat_source
C C 0.0033 0.0016 'International Tables Vol C Tables 4.2.6.8 and 6.1.1.4'
H H 0.0000 0.0000 'International Tables Vol C Tables 4.2.6.8 and 6.1.1.4'
F F 0.0171 0.0103 'International Tables Vol C Tables 4.2.6.8 and 6.1.1.4'
N N 0.0061 0.0033 'International Tables Vol C Tables 4.2.6.8 and 6.1.1.4'
O O 0.0106 0.0060 'International Tables Vol C Tables 4.2.6.8 and 6.1.1.4'
Ti Ti 0.2776 0.4457 'International Tables Vol C Tables 4.2.6.8 and 6.1.1.4'

loop_
_geom_angle_atom_site_label_1
_geom_angle_atom_site_label_2
_geom_angle_atom_site_label_3
_geom_angle
_geom_angle_site_symmetry_1
_geom_angle_site_symmetry_3
_geom_angle_publ_flag
O5 Ti1 O4 109.68(9) . . ?
O5 Ti1 O3 100.76(8) . . ?
O4 Ti1 O3 87.37(8) . . ?
O5 Ti1 O2 87.28(8) . . ?
O4 Ti1 O2 99.50(8) . . ?
O3 Ti1 O2 167.09(8) . . ?
O5 Ti1 N6 154.26(8) . . ?
O4 Ti1 N6 90.72(8) . . ?
O3 Ti1 N6 95.56(8) . . ?
O2 Ti1 N6 73.59(7) . . ?
O5 Ti1 N7 89.26(8) . . ?
O4 Ti1 N7 155.80(8) . . ?
O3 Ti1 N7 74.01(8) . . ?
O2 Ti1 N7 96.21(8) . . ?
N6 Ti1 N7 76.20(8) . . ?
C17 O2 Ti1 123.45(16) . . ?
C27 O3 Ti1 123.39(16) . . ?
C36 O4 Ti1 139.52(17) . . ?
C39 O5 Ti1 142.97(17) . . ?
C16 N6 C12 110.2(2) . . ?
C16 N6 C15 110.4(2) . . ?
C12 N6 C15 103.4(2) . . ?
C16 N6 Ti1 107.31(16) . . ?
C12 N6 Ti1 112.30(15) . . ?
C15 N6 Ti1 113.28(16) . . ?
C26 N7 C8 110.3(2) . . ?
C26 N7 C11 110.9(2) . . ?
C8 N7 C11 103.8(2) . . ?
C26 N7 Ti1 107.26(16) . . ?
C8 N7 Ti1 111.48(16) . . ?
C11 N7 Ti1 113.15(15) . . ?
N7 C8 C9 105.3(2) . . ?
N7 C8 H8A 110.7 . . ?
C9 C8 H8A 110.7 . . ?
N7 C8 H8B 110.7 . . ?
C9 C8 H8B 110.7 . . ?
H8A C8 H8B 108.8 . . ?
C8 C9 C10 105.4(2) . . ?
C8 C9 H9A 110.7 . . ?
C10 C9 H9A 110.7 . . ?
C8 C9 H9B 110.7 . . ?
C10 C9 H9B 110.7 . . ?
H9A C9 H9B 108.8 . . ?
C9 C10 C11 105.7(2) . . ?
C9 C10 H10A 110.6 . . ?
C11 C10 H10A 110.6 . . ?
C9 C10 H10B 110.6 . . ?
C11 C10 H10B 110.6 . . ?
H10A C10 H10B 108.7 . . ?
N7 C11 C12 110.8(2) . . ?
N7 C11 C10 105.9(2) . . ?
C12 C11 C10 111.0(2) . . ?
N7 C11 H11 109.7 . . ?
C12 C11 H11 109.7 . . ?
C10 C11 H11 109.7 . . ?
N6 C12 C11 111.1(2) . . ?
N6 C12 C13 105.8(2) . . ?
C11 C12 C13 111.5(2) . . ?
N6 C12 H12 109.5 . . ?
C11 C12 H12 109.5 . . ?
C13 C12 H12 109.5 . . ?
C14 C13 C12 105.5(2) . . ?
C14 C13 H13A 110.6 . . ?
C12 C13 H13A 110.6 . . ?
C14 C13 H13B 110.6 . . ?
C12 C13 H13B 110.6 . . ?
H13A C13 H13B 108.8 . . ?
C15 C14 C13 106.3(2) . . ?
C15 C14 H14A 110.5 . . ?
C13 C14 H14A 110.5 . . ?
C15 C14 H14B 110.5 . . ?
C13 C14 H14B 110.5 . . ?
H14A C14 H14B 108.7 . . ?
N6 C15 C14 105.8(2) . . ?
N6 C15 H15A 110.6 . . ?
C14 C15 H15A 110.6 . . ?
N6 C15 H15B 110.6 . . ?
C14 C15 H15B 110.6 . . ?
H15A C15 H15B 108.7 . . ?
N6 C16 C17 108.5(2) . . ?
N6 C16 H16A 110.0 . . ?
C17 C16 H16A 110.0 . . ?
N6 C16 H16B 110.0 . . ?
C17 C16 H16B 110.0 . . ?
H16A C16 H16B 108.4 . . ?
O2 C17 C18 110.1(2) . . ?
O2 C17 C22 108.4(2) . . ?
C18 C17 C22 106.2(2) . . ?
O2 C17 C16 111.1(2) . . ?
C18 C17 C16 108.5(2) . . ?
C22 C17 C16 112.3(2) . . ?
F21 C18 F19 106.1(2) . . ?
F21 C18 F20 107.1(2) . . ?
F19 C18 F20 106.2(2) . . ?
F21 C18 C17 113.2(2) . . ?
F19 C18 C17 111.8(2) . . ?
F20 C18 C17 111.9(2) . . ?
F24 C22 F23 105.9(2) . . ?
F24 C22 F25 106.7(2) . . ?
F23 C22 F25 106.3(2) . . ?
F24 C22 C17 112.4(2) . . ?
F23 C22 C17 112.5(2) . . ?
F25 C22 C17 112.5(2) . . ?
N7 C26 C27 109.4(2) . . ?
N7 C26 H26A 109.8 . . ?
C27 C26 H26A 109.8 . . ?
N7 C26 H26B 109.8 . . ?
C27 C26 H26B 109.8 . . ?
H26A C26 H26B 108.2 . . ?
O3 C27 C28 108.2(2) . . ?
O3 C27 C32 109.7(2) . . ?
C28 C27 C32 106.6(2) . . ?
O3 C27 C26 111.6(2) . . ?
C28 C27 C26 112.3(2) . . ?
C32 C27 C26 108.3(2) . . ?
F31 C28 F29 106.8(2) . . ?
F31 C28 F30 105.4(2) . . ?
F29 C28 F30 105.8(2) . . ?
F31 C28 C27 112.3(2) . . ?
F29 C28 C27 113.5(2) . . ?
F30 C28 C27 112.4(2) . . ?
F34 C32 F35 106.6(3) . . ?
F34 C32 F33 106.0(2) . . ?
F35 C32 F33 106.6(2) . . ?
F34 C32 C27 111.8(2) . . ?
F35 C32 C27 113.5(2) . . ?
F33 C32 C27 111.9(2) . . ?
O4 C36 C38 108.7(2) . . ?
O4 C36 C37 108.4(2) . . ?
C38 C36 C37 113.4(3) . . ?
O4 C36 H36 108.7 . . ?
C38 C36 H36 108.7 . . ?
C37 C36 H36 108.7 . . ?
C36 C37 H37A 109.5 . . ?
C36 C37 H37B 109.5 . . ?
H37A C37 H37B 109.5 . . ?
C36 C37 H37C 109.5 . . ?
H37A C37 H37C 109.5 . . ?
H37B C37 H37C 109.5 . . ?
C36 C38 H38A 109.5 . . ?
C36 C38 H38B 109.5 . . ?
H38A C38 H38B 109.5 . . ?
C36 C38 H38C 109.5 . . ?
H38A C38 H38C 109.5 . . ?
H38B C38 H38C 109.5 . . ?
O5 C39 C41 109.0(2) . . ?
O5 C39 C40 107.9(2) . . ?
C41 C39 C40 113.1(3) . . ?
O5 C39 H39 108.9 . . ?
C41 C39 H39 108.9 . . ?
C40 C39 H39 108.9 . . ?
C39 C40 H40A 109.5 . . ?
C39 C40 H40B 109.5 . . ?
H40A C40 H40B 109.5 . . ?
C39 C40 H40C 109.5 . . ?
H40A C40 H40C 109.5 . . ?
H40B C40 H40C 109.5 . . ?
C39 C41 H41A 109.5 . . ?
C39 C41 H41B 109.5 . . ?
H41A C41 H41B 109.5 . . ?
C39 C41 H41C 109.5 . . ?
H41A C41 H41C 109.5 . . ?
H41B C41 H41C 109.5 . . ?

loop_
_geom_bond_atom_site_label_1
_geom_bond_atom_site_label_2
_geom_bond_distance
_geom_bond_site_symmetry_2
_geom_bond_publ_flag
Ti1 O5 1.7862(18) . ?
Ti1 O4 1.7973(18) . ?
Ti1 O3 1.9704(18) . ?
Ti1 O2 1.9738(18) . ?
Ti1 N6 2.283(2) . ?
Ti1 N7 2.284(2) . ?
O2 C17 1.367(3) . ?
O3 C27 1.368(3) . ?
O4 C36 1.430(3) . ?
O5 C39 1.426(3) . ?
N6 C16 1.484(3) . ?
N6 C12 1.500(3) . ?
N6 C15 1.509(3) . ?
N7 C26 1.487(3) . ?
N7 C8 1.498(3) . ?
N7 C11 1.501(3) . ?
C8 C9 1.517(4) . ?
C8 H8A 0.9900 . ?
C8 H8B 0.9900 . ?
C9 C10 1.531(4) . ?
C9 H9A 0.9900 . ?
C9 H9B 0.9900 . ?
C10 C11 1.543(4) . ?
C10 H10A 0.9900 . ?
C10 H10B 0.9900 . ?
C11 C12 1.526(3) . ?
C11 H11 1.0000 . ?
C12 C13 1.536(4) . ?
C12 H12 1.0000 . ?
C13 C14 1.524(5) . ?
C13 H13A 0.9900 . ?
C13 H13B 0.9900 . ?
C14 C15 1.521(4) . ?
C14 H14A 0.9900 . ?
C14 H14B 0.9900 . ?
C15 H15A 0.9900 . ?
C15 H15B 0.9900 . ?
C16 C17 1.571(4) . ?
C16 H16A 0.9900 . ?
C16 H16B 0.9900 . ?
C17 C18 1.547(4) . ?
C17 C22 1.564(4) . ?
C18 F21 1.329(3) . ?
C18 F19 1.338(3) . ?
C18 F20 1.353(3) . ?
C22 F24 1.329(3) . ?
C22 F23 1.334(3) . ?
C22 F25 1.346(3) . ?
C26 C27 1.554(4) . ?
C26 H26A 0.9900 . ?
C26 H26B 0.9900 . ?
C27 C28 1.548(4) . ?
C27 C32 1.552(4) . ?
C28 F31 1.331(3) . ?
C28 F29 1.336(3) . ?
C28 F30 1.340(4) . ?
C32 F34 1.326(4) . ?
C32 F35 1.329(4) . ?
C32 F33 1.347(3) . ?
C36 C38 1.509(4) . ?
C36 C37 1.517(4) . ?
C36 H36 1.0000 . ?
C37 H37A 0.9800 . ?
C37 H37B 0.9800 . ?
C37 H37C 0.9800 . ?
C38 H38A 0.9800 . ?
C38 H38B 0.9800 . ?
C38 H38C 0.9800 . ?
C39 C41 1.516(4) . ?
C39 C40 1.519(4) . ?
C39 H39 1.0000 . ?
C40 H40A 0.9800 . ?
C40 H40B 0.9800 . ?
C40 H40C 0.9800 . ?
C41 H41A 0.9800 . ?
C41 H41B 0.9800 . ?
C41 H41C 0.9800 . ?
